data_8101669
loop_
_publ_author_name
'Kempe, Rhett'
'Spannenberg, Anke'
'Peulecke, Normen'
'Rosenthal, Uwe'

_publ_section_title
;
Crystal structure of dimeric 2,2-bis(<i>\h</i>^5^-2,4-cyclopentadiene-1-yl)-
2-zirconium-3-trimethylsilyl-4-dimethylsilyl-furan-5-one, C~18~H~26~O~2~Si~2~Zr
;
_journal_issue 4
_journal_name_full 'Zeitschrift f\"ur Kristallographie - New Crystal Structures'
_journal_page_first 793
_journal_page_last 794
_journal_volume 213
_journal_year 1998
_chemical_formula_sum 'C18 H26 O2 Si2 Zr'
_chemical_formula_weight 421.79
_space_group_IT_number 14
_symmetry_cell_setting monoclinic
_symmetry_space_group_name_Hall '-P 2ybc'
_symmetry_space_group_name_H-M 'P 1 21/c 1'
_cell_angle_alpha 90.00
_cell_angle_beta 90.35(3)
_cell_angle_gamma 90.00
_cell_formula_units_Z 4
_cell_length_a 12.007(2)
_cell_length_b 10.091(2)
_cell_length_c 16.207(3)
_cell_measurement_temperature 293(2)
_cell_volume 1963.6(6)
_diffrn_ambient_temperature 293(2)
_exptl_crystal_density_diffrn 1.427
_refine_ls_R_factor_obs 0.0304
_refine_ls_wR_factor_obs 0.0675
_cod_original_sg_symbol_H-M 'P 21/c'
_cod_database_code 8101669

loop_
_symmetry_equiv_pos_as_xyz
'x, y, z'
'-x, y+1/2, -z+1/2'
'-x, -y, -z'
'x, -y-1/2, z-1/2'

loop_
_atom_site_aniso_label
_atom_site_aniso_U_11
_atom_site_aniso_U_22
_atom_site_aniso_U_33
_atom_site_aniso_U_23
_atom_site_aniso_U_13
_atom_site_aniso_U_12
C1 0.036(2) 0.037(2) 0.034(2) -0.0009(14) -0.0022(14) 0.001(2)
C2 0.034(2) 0.039(2) 0.037(2) 0.0007(15) -0.0040(13) 0.000(2)
C3 0.040(2) 0.034(2) 0.040(2) -0.0002(14) -0.0051(15) 0.006(2)
C4 0.040(2) 0.074(3) 0.060(2) 0.016(2) 0.003(2) -0.012(2)
C5 0.066(3) 0.052(3) 0.044(2) 0.000(2) 0.017(2) -0.013(2)
C6 0.061(3) 0.074(3) 0.040(2) 0.024(2) -0.005(2) -0.018(2)
C7 0.074(3) 0.037(2) 0.071(3) 0.025(2) 0.015(2) 0.004(2)
C8 0.076(3) 0.050(3) 0.052(2) 0.003(2) -0.002(2) -0.032(2)
C9 0.064(3) 0.067(3) 0.029(2) -0.012(2) -0.003(2) 0.014(2)
C10 0.072(3) 0.051(3) 0.045(2) -0.022(2) 0.002(2) -0.011(2)
C11 0.079(3) 0.044(3) 0.050(2) -0.005(2) 0.007(2) 0.022(2)
C12 0.045(2) 0.079(3) 0.044(2) -0.010(2) 0.009(2) 0.010(2)
C13 0.069(3) 0.052(2) 0.036(2) -0.006(2) 0.018(2) -0.004(2)
C14 0.091(4) 0.061(3) 0.103(4) 0.003(2) 0.042(3) 0.017(3)
C15 0.100(4) 0.059(3) 0.073(3) 0.021(2) 0.012(3) 0.021(3)
C16 0.050(3) 0.101(4) 0.090(3) 0.007(3) -0.010(2) -0.011(3)
C17 0.081(3) 0.106(4) 0.051(2) -0.002(2) -0.023(2) 0.019(3)
C18 0.097(4) 0.080(4) 0.143(4) -0.039(3) -0.063(4) 0.000(3)
Si1 0.0388(6) 0.0414(6) 0.0605(6) 0.0020(5) -0.0046(5) 0.0105(5)
Si2 0.0491(7) 0.0534(7) 0.0555(6) -0.0065(5) -0.0196(5) -0.0013(5)
Zr 0.0340(2) 0.0267(2) 0.0281(2) -0.00146(13) -0.00263(11) -0.0002(2)
O1 0.0352(13) 0.0264(11) 0.0390(11) -0.0022(9) -0.0085(9) 0.0022(10)
O2 0.061(2) 0.031(2) 0.084(2) -0.0079(13) -0.0297(14) 0.0096(13)

loop_
_atom_site_label
_atom_site_type_symbol
_atom_site_fract_x
_atom_site_fract_y
_atom_site_fract_z
_atom_site_U_iso_or_equiv
_atom_site_thermal_displace_type
_atom_site_occupancy
_atom_site_calc_flag
_atom_site_refinement_flags
_atom_site_disorder_group
C1 C -0.2431(3) -0.0066(3) -0.1113(2) 0.0358(8) Uani 1 d . .
C2 C -0.2385(3) 0.1242(3) -0.0937(2) 0.0364(7) Uani 1 d . .
C3 C -0.1405(3) 0.1732(3) -0.0472(2) 0.0381(8) Uani 1 d . .
C4 C -0.2744(3) -0.1981(4) 0.0145(2) 0.0576(10) Uani 1 d . .
H4 H -0.3406(3) -0.1601(4) -0.0039(2) 0.069 Uiso 1 calc R .
C5 C -0.2066(3) -0.1506(4) 0.0773(2) 0.0537(10) Uani 1 d . .
H5 H -0.2187(3) -0.0739(4) 0.1077(2) 0.064 Uiso 1 calc R .
C6 C -0.1183(3) -0.2361(4) 0.0871(2) 0.0584(11) Uani 1 d . .
H6 H -0.0614(3) -0.2282(4) 0.1260(2) 0.070 Uiso 1 calc R .
C7 C -0.1287(4) -0.3367(4) 0.0286(2) 0.0607(11) Uani 1 d . .
H7 H -0.0796(4) -0.4069(4) 0.0209(2) 0.073 Uiso 1 calc R .
C8 C -0.2256(4) -0.3129(4) -0.0161(2) 0.0597(11) Uani 1 d . .
H8 H -0.2532(4) -0.3648(4) -0.0590(2) 0.072 Uiso 1 calc R .
C9 C -0.0853(3) -0.1438(4) -0.2107(2) 0.0531(10) Uani 1 d . .
H9 H -0.1423(3) -0.1044(4) -0.2412(2) 0.064 Uiso 1 calc R .
C10 C -0.0841(4) -0.2728(4) -0.1818(2) 0.0560(11) Uani 1 d . .
H10 H -0.1405(4) -0.3351(4) -0.1890(2) 0.067 Uiso 1 calc R .
C11 C 0.0171(4) -0.2935(4) -0.1398(2) 0.0577(11) Uani 1 d . .
H11 H 0.0399(4) -0.3713(4) -0.1140(2) 0.069 Uiso 1 calc R .
C12 C 0.0764(3) -0.1766(4) -0.1440(2) 0.0559(11) Uani 1 d . .
H12 H 0.1471(3) -0.1630(4) -0.1219(2) 0.067 Uiso 1 calc R .
C13 C 0.0143(3) -0.0828(4) -0.1861(2) 0.0524(10) Uani 1 d . .
H13 H 0.0348(3) 0.0046(4) -0.1962(2) 0.063 Uiso 1 calc R .
C14 C -0.3882(4) 0.3478(4) -0.0225(3) 0.085(2) Uani 1 d . .
H14A H -0.4243(4) 0.2820(4) 0.0107(3) 0.127 Uiso 1 calc R .
H14B H -0.4407(4) 0.4158(4) -0.0370(3) 0.127 Uiso 1 calc R .
H14C H -0.3276(4) 0.3863(4) 0.0082(3) 0.127 Uiso 1 calc R .
C15 C -0.2637(4) 0.3922(4) -0.1850(2) 0.0773(14) Uani 1 d . .
H15A H -0.2367(4) 0.3488(4) -0.2336(2) 0.116 Uiso 1 calc R .
H15B H -0.2024(4) 0.4313(4) -0.1556(2) 0.116 Uiso 1 calc R .
H15C H -0.3158(4) 0.4600(4) -0.2006(2) 0.116 Uiso 1 calc R .
C16 C -0.5027(3) -0.0348(5) -0.1272(3) 0.0803(14) Uani 1 d . .
H16A H -0.5084(3) 0.0571(5) -0.1125(3) 0.120 Uiso 1 calc R .
H16B H -0.5082(3) -0.0883(5) -0.0785(3) 0.120 Uiso 1 calc R .
H16C H -0.5619(3) -0.0575(5) -0.1648(3) 0.120 Uiso 1 calc R .
C17 C -0.3583(4) 0.0145(5) -0.2825(2) 0.0793(14) Uani 1 d . .
H17A H -0.3544(4) 0.1090(5) -0.2760(2) 0.119 Uiso 1 calc R .
H17B H -0.4238(4) -0.0083(5) -0.3136(2) 0.119 Uiso 1 calc R .
H17C H -0.2935(4) -0.0161(5) -0.3111(2) 0.119 Uiso 1 calc R .
C18 C -0.3700(4) -0.2451(5) -0.2021(3) 0.107(2) Uani 1 d . .
H18A H -0.3733(4) -0.2947(5) -0.1516(3) 0.160 Uiso 1 calc R .
H18B H -0.3047(4) -0.2701(5) -0.2322(3) 0.160 Uiso 1 calc R .
H18C H -0.4351(4) -0.2636(5) -0.2348(3) 0.160 Uiso 1 calc R .
Si1 Si -0.33380(8) 0.26934(10) -0.11794(6) 0.0469(3) Uani 1 d . .
Si2 Si -0.36433(9) -0.06575(12) -0.17831(6) 0.0527(3) Uani 1 d . .
Zr Zr -0.09308(3) -0.13049(3) -0.05458(2) 0.02958(11) Uani 1 d . .
O1 O -0.0664(2) 0.0806(2) -0.02312(11) 0.0336(5) Uani 1 d . .
O2 O -0.1255(2) 0.2905(2) -0.0308(2) 0.0589(7) Uani 1 d . .
HSI H -0.4340(29) 0.2182(35) -0.1588(20) 0.066(10) Uiso 1 d . .

loop_
_geom_bond_atom_site_label_1
_geom_bond_atom_site_label_2
_geom_bond_distance
_geom_bond_site_symmetry_2
_geom_bond_publ_flag
C1 C2 1.351(4) . ?
C1 Si2 1.907(3) . ?
C1 Zr 2.374(3) . ?
C2 C3 1.479(4) . ?
C2 Si1 1.898(3) . ?
C3 O2 1.226(4) . ?
C3 O1 1.346(4) . ?
C4 C5 1.385(5) . ?
C4 C8 1.391(6) . ?
C4 Zr 2.547(4) . ?
C5 C6 1.375(5) . ?
C5 Zr 2.550(3) . ?
C6 C7 1.394(5) . ?
C6 Zr 2.551(3) . ?
C7 C8 1.388(6) . ?
C7 Zr 2.517(3) . ?
C8 Zr 2.515(4) . ?
C9 C10 1.384(5) . ?
C9 C13 1.401(5) . ?
C9 Zr 2.537(3) . ?
C10 C11 1.406(5) . ?
C10 Zr 2.516(3) . ?
C11 C12 1.379(5) . ?
C11 Zr 2.527(3) . ?
C12 C13 1.382(5) . ?
C12 Zr 2.548(3) . ?
C13 Zr 2.544(3) . ?
C14 Si1 1.860(4) . ?
C15 Si1 1.854(4) . ?
C16 Si2 1.886(4) . ?
C17 Si2 1.874(4) . ?
C18 Si2 1.852(5) . ?
Zr O1 2.213(2) . ?
Zr O1 2.341(2) 3 ?
O1 Zr 2.341(2) 3 ?
